data_7229172
loop_
_publ_author_name
'Jiang, Zhijie'
'Sun, Lin'
'Yang, Qi'
'Wei, Shilong'
'Ke, Hongshan'
'Chen, Sanping'
'Zhang, Yiquan'
'Wei, Qing'
'Xie, Gang'

_publ_section_title
;
 Solvent orientation in the crystal lattice producing distinct magnetic
 dynamics in two binuclear Dy(iii) polymorphs with a polydentate Schiff
 base ligand
;
_journal_name_full CrystEngComm
_journal_paper_doi 10.1039/C7CE01269A
_journal_year 2017
_chemical_formula_sum 'C56 H52 Cl10 Dy2 N8 O6'
_chemical_formula_weight 1612.560
_space_group_IT_number 14
_symmetry_Int_Tables_number 14
_symmetry_space_group_name_Hall '-P 2ybc'
_symmetry_space_group_name_H-M 'P 1 21/c 1'
_audit_creation_date 17-04-09
_audit_creation_method 'Created with Diamond (www.crystalimpact.com)'
_audit_update_record
;
2017-04-11 deposited with the CCDC.
2017-08-28 downloaded from the CCDC.
;
_cell_angle_alpha 90.000
_cell_angle_beta 119.797(5)
_cell_angle_gamma 90.000
_cell_formula_units_Z 2
_cell_length_a 12.8652(16)
_cell_length_b 13.2912(18)
_cell_length_c 21.1257(18)
_cell_volume 3134.8(7)
_refine_ls_R_factor_all 0.068
_cod_data_source_file c7ce01269a2.cif
_cod_data_source_block xb0152_0m
_cod_original_cell_volume 3134.8(6)
_cod_original_sg_symbol_Hall -P_2ybc
_cod_database_code 7229172

loop_
_symmetry_equiv_pos_site_id
_symmetry_equiv_pos_as_xyz
1 'x, y, z'
2 '-x, 0.500+y, 0.500-z'
3 '-x, -y, -z'
4 'x, 0.500-y, 0.500+z'

loop_
_atom_site_aniso_label
_atom_site_aniso_U_11
_atom_site_aniso_U_22
_atom_site_aniso_U_33
_atom_site_aniso_U_12
_atom_site_aniso_U_13
_atom_site_aniso_U_23
Dy1 0.03858(17) 0.04572(18) 0.03966(16) 0.00059(13) 0.01273(12) 0.00400(14)
Cl2 0.0742(13) 0.1191(19) 0.1126(16) -0.0083(12) 0.0505(12) -0.0505(14)
N3 0.040(3) 0.045(3) 0.040(3) 0.004(2) 0.010(2) 0.000(2)
O2 0.056(3) 0.056(3) 0.055(2) 0.000(2) 0.026(2) 0.004(2)
C10 0.057(4) 0.041(4) 0.062(4) 0.003(3) 0.019(3) 0.011(3)
Cl1 0.0897(14) 0.0754(14) 0.0693(12) -0.0225(11) 0.0185(10) -0.0269(10)
Cl3 0.1155(18) 0.0844(15) 0.0850(14) -0.0426(13) 0.0434(13) 0.0074(11)
C23 0.081(5) 0.063(5) 0.057(4) -0.027(4) 0.024(4) -0.010(4)
C26 0.047(4) 0.069(5) 0.057(4) -0.005(3) 0.023(3) -0.004(3)
C24 0.070(5) 0.070(5) 0.058(4) -0.016(4) 0.028(4) -0.001(4)
C3 0.061(4) 0.047(4) 0.067(4) -0.005(3) 0.023(4) -0.004(3)
C21 0.082(5) 0.059(5) 0.065(4) -0.001(4) 0.031(4) 0.004(4)
C22 0.098(6) 0.047(4) 0.072(5) -0.002(4) 0.035(4) 0.013(4)
O1 0.038(2) 0.043(2) 0.0343(19) 0.0038(17) 0.0098(16) 0.0008(17)
O3 0.052(3) 0.056(3) 0.066(3) 0.003(2) 0.028(2) 0.004(2)
N2 0.050(3) 0.056(4) 0.051(3) 0.002(2) 0.022(3) 0.007(2)
N1 0.045(3) 0.044(3) 0.042(3) 0.005(2) 0.013(2) 0.004(2)
N4 0.044(3) 0.054(3) 0.047(3) -0.004(2) 0.016(2) -0.004(2)
C8 0.034(3) 0.062(4) 0.051(4) 0.009(3) 0.007(3) 0.003(3)
C7 0.034(3) 0.052(4) 0.031(3) 0.004(3) 0.001(2) 0.010(3)
C6 0.040(3) 0.043(4) 0.040(3) -0.003(3) 0.013(3) 0.000(3)
C12 0.067(4) 0.062(5) 0.047(4) 0.005(3) 0.025(3) 0.018(3)
C25 0.054(4) 0.054(4) 0.043(3) -0.011(3) 0.017(3) 0.000(3)
C13 0.063(4) 0.067(5) 0.055(4) -0.009(3) 0.027(4) -0.001(3)
C1 0.041(3) 0.063(5) 0.043(3) -0.002(3) 0.015(3) -0.004(3)
C20 0.054(4) 0.052(4) 0.050(4) -0.009(3) 0.021(3) -0.009(3)
C2 0.056(4) 0.061(5) 0.052(4) -0.009(3) 0.022(3) -0.012(3)
C9 0.061(4) 0.044(4) 0.056(4) 0.002(3) 0.024(3) 0.002(3)
C11 0.057(4) 0.064(4) 0.043(3) 0.007(3) 0.015(3) 0.013(3)
C17 0.062(5) 0.062(5) 0.077(5) 0.003(4) 0.020(4) -0.019(4)
C18 0.070(5) 0.056(5) 0.062(4) 0.004(4) 0.031(4) -0.004(3)
C5 0.044(3) 0.044(4) 0.044(3) -0.002(3) 0.018(3) 0.004(3)
C16 0.055(4) 0.078(6) 0.075(5) -0.013(4) 0.030(4) -0.032(4)
C15 0.066(5) 0.084(6) 0.061(4) -0.011(4) 0.031(4) -0.015(4)
C19 0.052(4) 0.050(4) 0.053(4) -0.008(3) 0.017(3) -0.012(3)
C14 0.045(4) 0.059(4) 0.052(4) -0.008(3) 0.015(3) -0.008(3)
C4 0.049(4) 0.056(4) 0.043(3) 0.003(3) 0.009(3) 0.002(3)
C27 0.042(4) 0.058(4) 0.054(4) 0.000(3) 0.017(3) 0.000(3)
Cl4 0.199(4) 0.489(9) 0.137(3) -0.099(5) 0.100(3) -0.040(4)
C28 0.159(12) 0.275(19) 0.122(10) -0.026(11) 0.08(1) -0.047(10)
Cl5 0.223(5) 0.191(5) 0.336(7) 0.087(4) 0.082(5) 0.014(4)

loop_
_atom_site_label
_atom_site_type_symbol
_atom_site_fract_x
_atom_site_fract_y
_atom_site_fract_z
_atom_site_occupancy
_atom_site_symmetry_multiplicity
_atom_site_Wyckoff_symbol
_atom_site_calc_flag
_atom_site_thermal_displace_type
_atom_site_U_iso_or_equiv
Dy1 Dy 0.1007(0) 0.0271(0) 0.4592(0) 1.000 4 e d Uani 0.04427(11)
Cl2 Cl 0.4466(2) -0.2348(2) 0.2975(1) 1.000 4 e d Uani 0.1002(7)
N3 N -0.2512(4) 0.0455(3) 0.4012(2) 1.000 4 e d Uani 0.0458(12)
O2 O 0.1580(4) -0.1160(3) 0.4300(2) 1.000 4 e d Uani 0.0562(11)
C10 C -0.1551(5) 0.1788(4) 0.3733(3) 1.000 4 e d Uani 0.0581(17)
H10A H -0.0826 0.2114 0.4101 1.000 4 e calc Uiso 0.07000
H10B H -0.1942 0.2227 0.3312 1.000 4 e calc Uiso 0.07000
Cl1 Cl -0.3456(2) -0.3332(2) 0.2091(1) 1.000 4 e d Uani 0.0873(6)
Cl3 Cl 0.4169(2) 0.4745(2) 0.3955(1) 1.000 4 e d Uani 0.0978(7)
C23 C 0.3301(7) 0.3912(6) 0.4130(4) 1.000 4 e d Uani 0.072(2)
C26 C 0.3666(6) 0.1368(5) 0.4941(3) 1.000 4 e d Uani 0.0592(17)
H26 H 0.4488 0.1335 0.5121 1.000 4 e calc Uiso 0.07100
C24 C 0.3763(6) 0.2991(6) 0.4434(3) 1.000 4 e d Uani 0.0674(19)
H24 H 0.4544 0.2829 0.4557 1.000 4 e calc Uiso 0.08100
C3 C -0.1561(5) -0.3029(5) 0.3441(3) 1.000 4 e d Uani 0.0623(17)
H3 H -0.1409 -0.3713 0.3436 1.000 4 e calc Uiso 0.07500
C21 C 0.1463(7) 0.3503(5) 0.4097(3) 1.000 4 e d Uani 0.0709(19)
H21 H 0.0696 0.3691 0.3989 1.000 4 e calc Uiso 0.08500
C22 C 0.2140(7) 0.4162(6) 0.3948(4) 1.000 4 e d Uani 0.076(2)
H22 H 0.1817 0.4776 0.3725 1.000 4 e calc Uiso 0.09100
O1 O -0.0324(3) -0.0860(3) 0.4640(2) 1.000 4 e d Uani 0.0423(9)
O3 O 0.1243(3) 0.1922(3) 0.4531(2) 1.000 4 e d Uani 0.0587(11)
N2 N 0.0816(4) 0.0477(4) 0.3364(3) 1.000 4 e d Uani 0.0538(13)
N1 N -0.1260(4) 0.0787(4) 0.3521(2) 1.000 4 e d Uani 0.0472(11)
N4 N 0.3178(4) 0.0599(4) 0.5052(3) 1.000 4 e d Uani 0.0510(12)
C8 C -0.3747(5) 0.0139(5) 0.3796(3) 1.000 4 e d Uani 0.0553(16)
H8A H -0.3880 -0.0538 0.3600 1.000 4 e calc Uiso 0.06600
H8B H -0.4311 0.0582 0.3415 1.000 4 e calc Uiso 0.06600
C7 C -0.2265(5) 0.0121(4) 0.3428(3) 1.000 4 e d Uani 0.0452(14)
H7 H -0.2970 0.0277 0.2957 1.000 4 e calc Uiso 0.05400
C6 C -0.2007(5) -0.0981(4) 0.3442(3) 1.000 4 e d Uani 0.0444(14)
C12 C -0.0108(5) 0.1216(5) 0.2899(3) 1.000 4 e d Uani 0.0599(17)
H12A H -0.0156 0.1271 0.2427 1.000 4 e calc Uiso 0.07200
H12B H 0.0075 0.1874 0.3128 1.000 4 e calc Uiso 0.07200
C25 C 0.3068(5) 0.2287(5) 0.4563(3) 1.000 4 e d Uani 0.0536(16)
C13 C 0.1372(6) 0.0006(5) 0.3089(4) 1.000 4 e d Uani 0.0625(18)
H13 H 0.1250 0.0237 0.2642 1.000 4 e calc Uiso 0.07500
C1 C -0.2743(5) -0.1584(5) 0.2844(3) 1.000 4 e d Uani 0.0520(15)
H1 H -0.3394 -0.1299 0.2440 1.000 4 e calc Uiso 0.06200
C20 C 0.1905(6) 0.2542(5) 0.4412(3) 1.000 4 e d Uani 0.0543(16)
C2 C -0.2517(5) -0.2593(5) 0.2846(3) 1.000 4 e d Uani 0.0584(17)
C9 C -0.2371(5) 0.1566(5) 0.4029(3) 1.000 4 e d Uani 0.0559(16)
H9A H -0.2029 0.1814 0.4525 1.000 4 e calc Uiso 0.06700
H9B H -0.3141 0.1887 0.3732 1.000 4 e calc Uiso 0.06700
C11 C -0.1278(5) 0.0820(5) 0.2814(3) 1.000 4 e d Uani 0.0589(17)
H11A H -0.1931 0.1249 0.2479 1.000 4 e calc Uiso 0.07100
H11B H -0.1424 0.0149 0.2607 1.000 4 e calc Uiso 0.07100
C17 C 0.3538(6) -0.2583(6) 0.3868(4) 1.000 4 e d Uani 0.073(2)
H17 H 0.3995 -0.3168 0.4018 1.000 4 e calc Uiso 0.08800
C18 C 0.2858(6) -0.2320(5) 0.4178(3) 1.000 4 e d Uani 0.0638(18)
H18 H 0.2852 -0.2737 0.4530 1.000 4 e calc Uiso 0.07700
C5 C -0.1030(5) -0.1430(4) 0.4062(3) 1.000 4 e d Uani 0.0454(14)
C16 C 0.3549(6) -0.1993(6) 0.3339(4) 1.000 4 e d Uani 0.070(2)
C15 C 0.2849(6) -0.1157(6) 0.3089(4) 1.000 4 e d Uani 0.071(2)
H15 H 0.2825 -0.0788 0.2708 1.000 4 e calc Uiso 0.08500
C19 C 0.2162(5) -0.1423(5) 0.3973(3) 1.000 4 e d Uani 0.0556(16)
C14 C 0.2164(5) -0.0845(5) 0.3403(3) 1.000 4 e d Uani 0.0556(16)
C4 C -0.0825(5) -0.2453(5) 0.4046(3) 1.000 4 e d Uani 0.0553(16)
H4 H -0.0185 -0.2756 0.4448 1.000 4 e calc Uiso 0.06600
C27 C 0.3976(5) -0.0163(5) 0.5567(3) 1.000 4 e d Uani 0.0545(16)
H27A H 0.4806 -0.0004 0.5727 1.000 4 e calc Uiso 0.06500
H27B H 0.3796 -0.0823 0.5341 1.000 4 e calc Uiso 0.06500
Cl4 Cl 0.3710(4) 0.5158(5) 0.6647(2) 1.000 4 e d Uani 0.268(3)
C28 C 0.2819(12) 0.4904(11) 0.5760(7) 1.000 4 e d Uani 0.181(6)
H28A H 0.2647 0.4189 0.5697 1.000 4 e calc Uiso 0.21700
H28B H 0.3224 0.5083 0.5493 1.000 4 e calc Uiso 0.21700
Cl5 Cl 0.1532(5) 0.5551(4) 0.5428(3) 1.000 4 e d Uani 0.275(3)

loop_
_atom_type_symbol
_atom_type_radius_bond
Dy 1.200
Cl 1.200
N 1.200
O 1.200
C 1.200
H 1.200

loop_
_geom_angle_atom_site_label_1
_geom_angle_atom_site_label_2
_geom_angle_atom_site_label_3
_geom_angle_site_symmetry_1
_geom_angle_site_symmetry_3
_geom_angle
_geom_angle_publ_flag
O3 Dy1 O2 . . 138.51(14) no
O3 Dy1 O1 . . 139.98(13) no
O2 Dy1 O1 . . 79.21(14) no
O3 Dy1 O1 . 3_556 79.56(14) no
O2 Dy1 O1 . 3_556 140.21(14) no
O1 Dy1 O1 . 3_556 69.21(15) no
O3 Dy1 N2 . . 77.14(16) no
O2 Dy1 N2 . . 71.45(15) no
O1 Dy1 N2 . . 115.04(14) no
O1 Dy1 N2 3_556 . 144.08(15) no
O3 Dy1 N4 . . 72.08(16) no
O2 Dy1 N4 . . 78.31(15) no
O1 Dy1 N4 . . 143.52(15) no
O1 Dy1 N4 3_556 . 113.98(14) no
N2 Dy1 N4 . . 84.15(16) no
O3 Dy1 N1 . . 79.94(14) no
O2 Dy1 N1 . . 110.23(14) no
O1 Dy1 N1 . . 72.11(13) no
O1 Dy1 N1 3_556 . 82.90(13) no
N2 Dy1 N1 . . 66.43(15) no
N4 Dy1 N1 . . 143.24(16) no
O3 Dy1 N3 . 3_556 111.17(14) no
O2 Dy1 N3 . 3_556 81.13(14) no
O1 Dy1 N3 . 3_556 82.46(12) no
O1 Dy1 N3 3_556 3_556 71.51(13) no
N2 Dy1 N3 . 3_556 143.00(15) no
N4 Dy1 N3 . 3_556 65.97(15) no
N1 Dy1 N3 . 3_556 149.03(14) no
O3 Dy1 Dy1 . 3_556 110.71(10) no
O2 Dy1 Dy1 . 3_556 110.77(10) no
O1 Dy1 Dy1 . 3_556 34.72(9) no
O1 Dy1 Dy1 3_556 3_556 34.50(9) no
N2 Dy1 Dy1 . 3_556 138.56(11) no
N4 Dy1 Dy1 . 3_556 137.28(11) no
N1 Dy1 Dy1 . 3_556 74.85(10) no
N3 Dy1 Dy1 3_556 3_556 74.18(10) no
C8 N3 C9 . . 112.9(4) no
C8 N3 C7 . . 107.3(4) no
C9 N3 C7 . . 104.1(4) no
C8 N3 Dy1 . 3_556 107.7(3) no
C9 N3 Dy1 . 3_556 107.9(3) no
C7 N3 Dy1 . 3_556 117.0(3) no
C19 O2 Dy1 . . 137.3(4) no
C9 C10 N1 . . 106.3(5) no
C24 C23 C22 . . 120.0(7) no
C24 C23 Cl3 . . 119.6(6) no
C22 C23 Cl3 . . 120.4(6) no
N4 C26 C25 . . 126.7(6) no
C23 C24 C25 . . 120.9(7) no
C2 C3 C4 . . 120.1(6) no
C22 C21 C20 . . 121.8(7) no
C21 C22 C23 . . 120.0(7) no
C5 O1 Dy1 . . 120.5(3) no
C5 O1 Dy1 . 3_556 120.4(3) no
Dy1 O1 Dy1 . 3_556 110.79(15) no
C20 O3 Dy1 . . 139.3(4) no
C13 N2 C12 . . 117.9(5) no
C13 N2 Dy1 . . 128.8(4) no
C12 N2 Dy1 . . 113.3(4) no
C11 N1 C7 . . 107.8(4) no
C11 N1 C10 . . 113.0(5) no
C7 N1 C10 . . 103.5(4) no
C11 N1 Dy1 . . 108.5(3) no
C7 N1 Dy1 . . 117.0(3) no
C10 N1 Dy1 . . 107.1(3) no
C26 N4 C27 . . 117.4(5) no
C26 N4 Dy1 . . 128.6(4) no
C27 N4 Dy1 . . 113.8(4) no
N3 C8 C27 . 3_556 111.9(5) no
N3 C7 N1 . . 104.0(4) no
N3 C7 C6 . . 114.4(4) no
N1 C7 C6 . . 113.9(4) no
C1 C6 C5 . . 119.0(5) no
C1 C6 C7 . . 120.0(5) no
C5 C6 C7 . . 121.0(5) no
N2 C12 C11 . . 105.7(5) no
C20 C25 C24 . . 120.0(6) no
C20 C25 C26 . . 122.7(6) no
C24 C25 C26 . . 116.8(6) no
N2 C13 C14 . . 126.7(6) no
C2 C1 C6 . . 120.8(6) no
O3 C20 C25 . . 122.0(6) no
O3 C20 C21 . . 120.8(6) no
C25 C20 C21 . . 117.1(6) no
C1 C2 C3 . . 120.4(6) no
C1 C2 Cl1 . . 119.8(5) no
C3 C2 Cl1 . . 119.7(5) no
N3 C9 C10 . . 106.8(5) no
N1 C11 C12 . . 111.9(5) no
C16 C17 C18 . . 120.7(7) no
C17 C18 C19 . . 121.5(7) no
O1 C5 C4 . . 121.7(5) no
O1 C5 C6 . . 119.5(5) no
C4 C5 C6 . . 118.8(5) no
C15 C16 C17 . . 120.6(7) no
C15 C16 Cl2 . . 120.5(7) no
C17 C16 Cl2 . . 118.9(6) no
C16 C15 C14 . . 120.5(7) no
O2 C19 C18 . . 120.5(6) no
O2 C19 C14 . . 123.3(6) no
C18 C19 C14 . . 116.2(6) no
C15 C14 C19 . . 120.3(6) no
C15 C14 C13 . . 118.7(6) no
C19 C14 C13 . . 120.7(6) no
C3 C4 C5 . . 120.8(6) no
N4 C27 C8 . 3_556 105.7(5) no
Cl4 C28 Cl5 . . 110.4(8) no

loop_
_geom_bond_atom_site_label_1
_geom_bond_atom_site_label_2
_geom_bond_site_symmetry_2
_geom_bond_distance
_geom_bond_publ_flag
Dy1 O3 . 2.229(4) no
Dy1 O2 . 2.234(4) no
Dy1 O1 . 2.317(4) no
Dy1 O1 3_556 2.330(3) no
Dy1 N2 . 2.497(5) no
Dy1 N4 . 2.498(5) no
Dy1 N1 . 2.745(4) no
Dy1 N3 3_556 2.774(4) no
Dy1 Dy1 3_556 3.8250(6) no
Cl2 C16 . 1.762(7) no
N3 C8 . 1.480(7) no
N3 C9 . 1.486(7) no
N3 C7 . 1.486(7) no
N3 Dy1 3_556 2.774(4) no
O2 C19 . 1.294(7) no
C10 C9 . 1.498(8) no
C10 N1 . 1.510(7) no
Cl1 C2 . 1.746(6) no
Cl3 C23 . 1.739(7) no
C23 C24 . 1.373(9) no
C23 C22 . 1.385(10) no
C26 N4 . 1.281(7) no
C26 C25 . 1.453(9) no
C24 C25 . 1.410(8) no
C3 C2 . 1.375(8) no
C3 C4 . 1.384(8) no
C21 C22 . 1.378(9) no
C21 C20 . 1.422(9) no
O1 C5 . 1.338(6) no
O1 Dy1 3_556 2.330(3) no
O3 C20 . 1.296(7) no
N2 C13 . 1.285(8) no
N2 C12 . 1.478(7) no
N1 C11 . 1.481(7) no
N1 C7 . 1.498(7) no
N4 C27 . 1.467(7) no
C8 C27 3_556 1.514(8) no
C7 C6 . 1.499(8) no
C6 C1 . 1.394(7) no
C6 C5 . 1.420(7) no
C12 C11 . 1.519(8) no
C25 C20 . 1.408(8) no
C13 C14 . 1.444(9) no
C1 C2 . 1.372(8) no
C17 C16 . 1.371(10) no
C17 C18 . 1.374(9) no
C18 C19 . 1.423(8) no
C5 C4 . 1.389(8) no
C16 C15 . 1.362(10) no
C15 C14 . 1.404(9) no
C19 C14 . 1.429(9) no
C27 C8 3_556 1.514(8) no
Cl4 C28 . 1.675(12) no
C28 Cl5 . 1.678(14) no
Dy1 Dy1 4_544 12.8776(9) no
